data_1544700
loop_
_publ_author_name
'Zheng, Jia'
'Li, Zun'
'Wu, Wanqing'
'Jiang, Huanfeng'

_publ_section_title
;
 Controllable O-Nucleometalation Cyclization Strategy: Access to Divergent
 Ring-Functionalized Molecules.
;
_journal_issue 24
_journal_name_full 'Organic letters'
_journal_page_first 6232
_journal_page_last 6235
_journal_paper_doi 10.1021/acs.orglett.6b02710
_journal_volume 18
_journal_year 2016
_chemical_formula_sum 'C21 H22 N2 O4 S'
_chemical_formula_weight 398.47
_chemical_name_systematic
; 
 ? 
;
_space_group_IT_number 2
_symmetry_cell_setting triclinic
_symmetry_space_group_name_Hall '-P 1'
_symmetry_space_group_name_H-M 'P -1'
_atom_sites_solution_hydrogens geom
_atom_sites_solution_primary direct
_atom_sites_solution_secondary difmap
_audit_creation_method SHELXL-97
_cell_angle_alpha 70.74(3)
_cell_angle_beta 73.72(3)
_cell_angle_gamma 67.38(3)
_cell_formula_units_Z 2
_cell_length_a 8.3281(17)
_cell_length_b 10.784(2)
_cell_length_c 12.649(3)
_cell_measurement_reflns_used 4353
_cell_measurement_temperature 293(2)
_cell_measurement_theta_max 54.96
_cell_measurement_theta_min 6.10
_cell_volume 974.5(4)
_computing_structure_refinement 'SHELXL-97 (Sheldrick, 1997)'
_computing_structure_solution 'SHELXS-97 (Sheldrick, 1990)'
_diffrn_ambient_temperature 293(2)
_diffrn_measured_fraction_theta_full 0.944
_diffrn_measured_fraction_theta_max 0.944
_diffrn_measurement_device_type Rigaku
_diffrn_radiation_monochromator graphite
_diffrn_radiation_source 'fine-focus sealed tube'
_diffrn_radiation_type MoK\a
_diffrn_radiation_wavelength 0.71073
_diffrn_reflns_av_R_equivalents 0.0186
_diffrn_reflns_av_sigmaI/netI 0.0290
_diffrn_reflns_limit_h_max 9
_diffrn_reflns_limit_h_min -9
_diffrn_reflns_limit_k_max 12
_diffrn_reflns_limit_k_min -10
_diffrn_reflns_limit_l_max 14
_diffrn_reflns_limit_l_min -14
_diffrn_reflns_number 5205
_diffrn_reflns_theta_full 24.00
_diffrn_reflns_theta_max 24.00
_diffrn_reflns_theta_min 3.05
_exptl_absorpt_coefficient_mu 0.196
_exptl_absorpt_correction_T_max 0.9806
_exptl_absorpt_correction_T_min 0.9618
_exptl_crystal_colour colorless
_exptl_crystal_density_diffrn 1.358
_exptl_crystal_density_method 'not measured'
_exptl_crystal_description block
_exptl_crystal_F_000 420
_exptl_crystal_size_max 0.20
_exptl_crystal_size_mid 0.10
_exptl_crystal_size_min 0.10
_refine_diff_density_max 0.422
_refine_diff_density_min -0.363
_refine_diff_density_rms 0.111
_refine_ls_extinction_coef 0.009(6)
_refine_ls_extinction_expression Fc^*^=kFc[1+0.001xFc^2^\l^3^/sin(2\q)]^-1/4^
_refine_ls_extinction_method SHELXL
_refine_ls_goodness_of_fit_ref 1.148
_refine_ls_hydrogen_treatment mixed
_refine_ls_matrix_type full
_refine_ls_number_parameters 254
_refine_ls_number_reflns 2894
_refine_ls_number_restraints 0
_refine_ls_restrained_S_all 1.148
_refine_ls_R_factor_all 0.0731
_refine_ls_R_factor_gt 0.0428
_refine_ls_shift/su_max 0.000
_refine_ls_shift/su_mean 0.000
_refine_ls_structure_factor_coef Fsqd
_refine_ls_weighting_details 'calc w=1/[\s^2^(Fo^2^)+(0.1190P)^2^+0.0000P] where P=(Fo^2^+2Fc^2^)/3'
_refine_ls_weighting_scheme calc
_refine_ls_wR_factor_gt 0.1331
_refine_ls_wR_factor_ref 0.1831
_reflns_number_gt 1960
_reflns_number_total 2894
_reflns_threshold_expression >2sigma(I)
_cod_data_source_file ol6b02710_si_002.cif
_cod_data_source_block zj
_cod_depositor_comments
;
The following automatic conversions were performed:

'_symmetry_cell_setting' value 'Triclinic' changed to 'triclinic'
according to
/usr/data/users/saulius/crontab/automatic-downloads/rss-feeds/ACS/lib/dictionaries/cif_core.dic
dictionary named 'cif_core.dic' version 2.4.2 from 2011-04-26.

Automatic conversion script
Id: cif_fix_values 4268 2015-11-12 08:31:59Z antanas 

 Adding full bibliography for 1544698--1544700.cif.
;
_cod_original_cell_volume 974.5(3)
_cod_original_sg_symbol_H-M P-1
_cod_database_code 1544700

loop_
_symmetry_equiv_pos_as_xyz
'x, y, z'
'-x, -y, -z'

loop_
_atom_site_label
_atom_site_type_symbol
_atom_site_fract_x
_atom_site_fract_y
_atom_site_fract_z
_atom_site_U_iso_or_equiv
_atom_site_adp_type
_atom_site_occupancy
_atom_site_symmetry_multiplicity
_atom_site_calc_flag
_atom_site_refinement_flags
S1 S 0.45989(10) 0.79267(10) 0.78149(7) 0.0490(4) Uani 1 1 d .
O1 O -0.1295(3) 0.8705(3) 1.0797(2) 0.0589(7) Uani 1 1 d .
O4 O 0.4638(3) 0.8851(3) 0.8395(2) 0.0569(7) Uani 1 1 d .
C2 C 0.0955(4) 0.6798(3) 1.0264(2) 0.0385(7) Uani 1 1 d .
N2 N 0.3333(3) 0.7042(3) 0.8684(2) 0.0434(7) Uani 1 1 d .
N1 N -0.4205(3) 0.7878(3) 1.2085(2) 0.0460(7) Uani 1 1 d .
H1A H -0.3929 0.8603 1.1671 0.055 Uiso 1 1 calc R
C1 C -0.0535(4) 0.7458(4) 1.1081(3) 0.0404(8) Uani 1 1 d .
O3 O 0.6211(3) 0.6935(3) 0.7448(2) 0.0662(8) Uani 1 1 d .
C8 C 0.0152(4) 0.5608(4) 1.2846(3) 0.0483(8) Uani 1 1 d .
H8A H 0.1342 0.5489 1.2548 0.058 Uiso 1 1 calc R
C7 C -0.1112(4) 0.6609(3) 1.2222(2) 0.0399(8) Uani 1 1 d .
C3 C 0.1567(4) 0.5437(4) 1.0351(3) 0.0442(8) Uani 1 1 d .
H3B H 0.1102 0.4858 1.0986 0.053 Uiso 1 1 calc R
C15 C 0.3585(4) 0.8930(4) 0.6630(3) 0.0482(9) Uani 1 1 d .
C12 C -0.2906(4) 0.6819(3) 1.2682(3) 0.0408(8) Uani 1 1 d .
C6 C 0.1632(4) 0.7806(3) 0.9265(3) 0.0438(8) Uani 1 1 d .
H6A H 0.0794 0.8270 0.8745 0.053 Uiso 1 1 calc R
H6B H 0.1775 0.8504 0.9523 0.053 Uiso 1 1 calc R
C20 C 0.2276(5) 1.0186(4) 0.6659(3) 0.0522(9) Uani 1 1 d .
H20A H 0.1949 1.0522 0.7304 0.063 Uiso 1 1 calc R
O2 O -0.6397(4) 0.6936(3) 1.2663(3) 0.0831(10) Uani 1 1 d .
C5 C 0.3268(5) 0.5870(4) 0.8378(3) 0.0518(9) Uani 1 1 d .
H5A H 0.4371 0.5477 0.7905 0.062 Uiso 1 1 calc R
H5B H 0.2314 0.6170 0.7959 0.062 Uiso 1 1 calc R
C4 C 0.2963(4) 0.4805(4) 0.9474(3) 0.0480(8) Uani 1 1 d .
H4B H 0.2625 0.4125 0.9318 0.058 Uiso 1 1 calc R
H4C H 0.4059 0.4324 0.9769 0.058 Uiso 1 1 calc R
C11 C -0.3360(5) 0.5967(4) 1.3738(3) 0.0517(9) Uani 1 1 d .
H11A H -0.4546 0.6087 1.4049 0.062 Uiso 1 1 calc R
C13 C -0.5833(4) 0.7889(4) 1.2086(3) 0.0506(9) Uani 1 1 d .
C19 C 0.1447(5) 1.0947(4) 0.5730(3) 0.0574(10) Uani 1 1 d .
H19A H 0.0553 1.1787 0.5763 0.069 Uiso 1 1 calc R
C9 C -0.0310(5) 0.4796(4) 1.3884(3) 0.0582(10) Uani 1 1 d .
H9A H 0.0552 0.4138 1.4296 0.070 Uiso 1 1 calc R
C14 C -0.6866(5) 0.9162(5) 1.1321(3) 0.0665(11) Uani 1 1 d .
H14A H -0.7999 0.9095 1.1361 0.100 Uiso 1 1 calc R
H14B H -0.6236 0.9240 1.0552 0.100 Uiso 1 1 calc R
H14C H -0.7026 0.9966 1.1559 0.100 Uiso 1 1 calc R
C18 C 0.1924(5) 1.0485(4) 0.4757(3) 0.0597(10) Uani 1 1 d .
C10 C -0.2105(5) 0.4968(4) 1.4323(3) 0.0616(10) Uani 1 1 d .
H10A H -0.2437 0.4395 1.5016 0.074 Uiso 1 1 calc R
C16 C 0.4089(5) 0.8458(5) 0.5653(3) 0.0659(11) Uani 1 1 d .
H16A H 0.4982 0.7618 0.5616 0.079 Uiso 1 1 calc R
C21 C 0.1012(6) 1.1298(5) 0.3748(3) 0.0775(13) Uani 1 1 d .
H21A H 0.1529 1.0819 0.3153 0.116 Uiso 1 1 calc R
H21B H 0.1148 1.2202 0.3478 0.116 Uiso 1 1 calc R
H21C H -0.0222 1.1393 0.3969 0.116 Uiso 1 1 calc R
C17 C 0.3250(6) 0.9249(5) 0.4736(3) 0.0727(12) Uani 1 1 d .
H17A H 0.3598 0.8930 0.4081 0.087 Uiso 1 1 calc R

loop_
_atom_site_aniso_label
_atom_site_aniso_U_11
_atom_site_aniso_U_22
_atom_site_aniso_U_33
_atom_site_aniso_U_23
_atom_site_aniso_U_13
_atom_site_aniso_U_12
S1 0.0360(5) 0.0465(6) 0.0613(6) -0.0199(4) 0.0049(4) -0.0138(4)
O1 0.0484(13) 0.0421(17) 0.0624(15) -0.0093(12) 0.0087(12) -0.0055(12)
O4 0.0510(13) 0.0570(17) 0.0716(15) -0.0242(13) -0.0046(12) -0.0244(12)
C2 0.0344(15) 0.0385(19) 0.0423(16) -0.0147(14) -0.0070(14) -0.0075(14)
N2 0.0343(13) 0.0426(17) 0.0525(15) -0.0205(13) 0.0082(12) -0.0155(12)
N1 0.0398(14) 0.0417(17) 0.0505(15) -0.0103(13) -0.0058(13) -0.0095(13)
C1 0.0321(15) 0.040(2) 0.0468(17) -0.0146(15) -0.0031(14) -0.0082(15)
O3 0.0363(12) 0.0580(17) 0.0880(18) -0.0254(14) 0.0114(13) -0.0077(12)
C8 0.0422(17) 0.050(2) 0.0479(18) -0.0169(16) -0.0114(15) -0.0031(16)
C7 0.0392(16) 0.0393(19) 0.0422(16) -0.0150(14) -0.0049(14) -0.0112(15)
C3 0.0409(17) 0.045(2) 0.0482(17) -0.0151(15) -0.0028(15) -0.0153(15)
C15 0.0460(18) 0.045(2) 0.0513(18) -0.0178(16) 0.0027(16) -0.0159(16)
C12 0.0408(16) 0.0391(19) 0.0423(16) -0.0168(14) -0.0042(14) -0.0092(15)
C6 0.0369(16) 0.039(2) 0.0508(18) -0.0188(15) -0.0008(15) -0.0057(14)
C20 0.057(2) 0.046(2) 0.0523(19) -0.0209(17) 0.0090(18) -0.0211(18)
O2 0.0587(17) 0.081(2) 0.114(2) -0.0039(18) -0.0219(17) -0.0405(17)
C5 0.0519(19) 0.052(2) 0.0541(19) -0.0283(17) -0.0003(17) -0.0127(17)
C4 0.0456(17) 0.042(2) 0.0593(19) -0.0206(16) -0.0006(16) -0.0171(16)
C11 0.0464(19) 0.058(2) 0.0482(18) -0.0146(17) 0.0024(17) -0.0211(18)
C13 0.0409(18) 0.056(2) 0.061(2) -0.0260(18) -0.0065(16) -0.0137(17)
C19 0.060(2) 0.047(2) 0.060(2) -0.0091(18) -0.0026(19) -0.0215(18)
C9 0.060(2) 0.056(3) 0.0497(19) -0.0077(18) -0.0199(18) -0.0073(19)
C14 0.049(2) 0.071(3) 0.077(3) -0.019(2) -0.020(2) -0.010(2)
C18 0.070(2) 0.063(3) 0.053(2) -0.0140(19) 0.0000(19) -0.037(2)
C10 0.063(2) 0.061(3) 0.0493(19) 0.0010(18) -0.0089(19) -0.020(2)
C16 0.065(2) 0.064(3) 0.064(2) -0.036(2) 0.011(2) -0.013(2)
C21 0.095(3) 0.087(4) 0.062(2) -0.004(2) -0.011(2) -0.056(3)
C17 0.087(3) 0.086(3) 0.051(2) -0.032(2) 0.005(2) -0.034(3)

loop_
_atom_type_symbol
_atom_type_description
_atom_type_scat_dispersion_real
_atom_type_scat_dispersion_imag
_atom_type_scat_source
C C 0.0033 0.0016 'International Tables Vol C Tables 4.2.6.8 and 6.1.1.4'
H H 0.0000 0.0000 'International Tables Vol C Tables 4.2.6.8 and 6.1.1.4'
N N 0.0061 0.0033 'International Tables Vol C Tables 4.2.6.8 and 6.1.1.4'
O O 0.0106 0.0060 'International Tables Vol C Tables 4.2.6.8 and 6.1.1.4'
S S 0.1246 0.1234 'International Tables Vol C Tables 4.2.6.8 and 6.1.1.4'

loop_
_geom_angle_atom_site_label_1
_geom_angle_atom_site_label_2
_geom_angle_atom_site_label_3
_geom_angle
O3 S1 O4 119.30(16)
O3 S1 N2 106.34(16)
O4 S1 N2 106.69(14)
O3 S1 C15 108.23(16)
O4 S1 C15 108.01(16)
N2 S1 C15 107.78(15)
C3 C2 C1 123.4(3)
C3 C2 C6 122.1(3)
C1 C2 C6 114.3(3)
C5 N2 C6 113.3(2)
C5 N2 S1 118.3(2)
C6 N2 S1 117.8(2)
C13 N1 C12 127.7(3)
O1 C1 C2 118.8(3)
O1 C1 C7 120.7(3)
C2 C1 C7 120.6(3)
C9 C8 C7 121.5(3)
C8 C7 C12 119.4(3)
C8 C7 C1 119.4(3)
C12 C7 C1 121.2(3)
C2 C3 C4 122.7(3)
C20 C15 C16 119.3(4)
C20 C15 S1 120.7(3)
C16 C15 S1 120.0(3)
C11 C12 C7 118.5(3)
C11 C12 N1 121.5(3)
C7 C12 N1 120.0(3)
N2 C6 C2 108.7(3)
C15 C20 C19 120.1(3)
N2 C5 C4 107.1(3)
C3 C4 C5 112.4(3)
C10 C11 C12 121.4(3)
O2 C13 N1 122.4(4)
O2 C13 C14 123.5(3)
N1 C13 C14 114.1(3)
C18 C19 C20 121.2(4)
C8 C9 C10 119.0(3)
C17 C18 C19 117.9(4)
C17 C18 C21 120.6(4)
C19 C18 C21 121.5(4)
C11 C10 C9 120.2(3)
C17 C16 C15 119.2(4)
C18 C17 C16 122.3(4)

loop_
_geom_bond_atom_site_label_1
_geom_bond_atom_site_label_2
_geom_bond_distance
S1 O3 1.426(3)
S1 O4 1.433(2)
S1 N2 1.631(3)
S1 C15 1.751(4)
O1 C1 1.221(4)
C2 C3 1.333(5)
C2 C1 1.483(4)
C2 C6 1.504(4)
N2 C5 1.463(4)
N2 C6 1.464(4)
N1 C13 1.351(4)
N1 C12 1.408(4)
C1 C7 1.494(4)
C8 C9 1.363(5)
C8 C7 1.388(5)
C7 C12 1.400(4)
C3 C4 1.488(4)
C15 C20 1.377(5)
C15 C16 1.387(5)
C12 C11 1.395(5)
C20 C19 1.383(5)
O2 C13 1.222(5)
C5 C4 1.510(5)
C11 C10 1.357(5)
C13 C14 1.498(5)
C19 C18 1.378(5)
C9 C10 1.402(5)
C18 C17 1.368(6)
C18 C21 1.506(6)
C16 C17 1.380(6)
